data_7227247
loop_
_publ_author_name
'Szafra\'nski, Marek'

_publ_section_title
;
 Comment on &#x201C;1,4-Diazabicyclo[2.2.2]octane-based disalts showing
 non-centrosymmetric structures and phase transition behaviors&#x201D; by
 X.-B. Han, P. Hu, C. Shi and W. Zhang, CrystEngComm, 2016, 18, 1563
;
_journal_issue 1
_journal_name_full CrystEngComm
_journal_page_first 179
_journal_paper_doi 10.1039/C6CE01469K
_journal_volume 19
_journal_year 2017
_chemical_formula_moiety 'C6 H14 N2, 2(Cl O4), H2 O'
_chemical_formula_sum 'C6 H16 Cl2 N2 O9'
_chemical_formula_weight 331.11
_chemical_name_common 'dabco diperchlorate monohydrate'
_space_group_crystal_system orthorhombic
_space_group_IT_number 29
_space_group_name_Hall 'P 2c -2ac'
_space_group_name_H-M_alt 'P c a 21'
_symmetry_space_group_name_Hall 'P 2c -2ac'
_symmetry_space_group_name_H-M 'P c a 21'
_atom_sites_solution_hydrogens mixed
_atom_sites_solution_primary direct
_atom_sites_solution_secondary difmap
_audit_creation_date 2016-08-29
_audit_creation_method
;
Olex2 1.2
(compiled 2016.02.19 svn.r3266 for OlexSys, GUI svn.r5155)
;
_audit_update_record
;
2016-09-01 deposited with the CCDC.
2016-11-23 downloaded from the CCDC.
;
_cell_angle_alpha 90
_cell_angle_beta 90
_cell_angle_gamma 90
_cell_formula_units_Z 4
_cell_length_a 13.3063(2)
_cell_length_b 8.06030(10)
_cell_length_c 11.77870(10)
_cell_measurement_reflns_used 14362
_cell_measurement_temperature 260.0(1)
_cell_measurement_theta_max 30.0570
_cell_measurement_theta_min 2.3420
_cell_volume 1263.30(3)
_computing_cell_refinement CrysAlisRED
_computing_data_collection CrysAlisCCD
_computing_data_reduction CrysAlisRED
_computing_molecular_graphics 'Olex2 (Dolomanov et al., 2009)'
_computing_publication_material 'Olex2 (Dolomanov et al., 2009)'
_computing_structure_refinement 'ShelXL (Sheldrick, 2015)'
_computing_structure_solution 'SHELXS-97 (Sheldrick, 1990)'
_diffrn_ambient_temperature 260.0(1)
_diffrn_measured_fraction_theta_full 1.000
_diffrn_measured_fraction_theta_max 0.973
_diffrn_measurement_device_type 'Xcalibur, Atlas, Gemini ultra'
_diffrn_measurement_method '\w scans'
_diffrn_radiation_monochromator graphite
_diffrn_radiation_source 'fine-focus sealed tube'
_diffrn_radiation_type MoK\a
_diffrn_radiation_wavelength 0.71073
_diffrn_reflns_av_R_equivalents 0.0243
_diffrn_reflns_av_unetI/netI 0.0134
_diffrn_reflns_Laue_measured_fraction_full 1.000
_diffrn_reflns_Laue_measured_fraction_max 0.973
_diffrn_reflns_limit_h_max 18
_diffrn_reflns_limit_h_min -18
_diffrn_reflns_limit_k_max 11
_diffrn_reflns_limit_k_min -11
_diffrn_reflns_limit_l_max 16
_diffrn_reflns_limit_l_min -16
_diffrn_reflns_number 25025
_diffrn_reflns_point_group_measured_fraction_full 1.000
_diffrn_reflns_point_group_measured_fraction_max 0.951
_diffrn_reflns_theta_full 25.242
_diffrn_reflns_theta_max 30.271
_diffrn_reflns_theta_min 2.527
_exptl_absorpt_coefficient_mu 0.559
_exptl_absorpt_correction_type none
_exptl_crystal_colour colourless
_exptl_crystal_density_diffrn 1.741
_exptl_crystal_description block
_exptl_crystal_F_000 688
_exptl_crystal_size_max 0.50
_exptl_crystal_size_mid 0.48
_exptl_crystal_size_min 0.35
_refine_diff_density_max 0.241
_refine_diff_density_min -0.233
_refine_diff_density_rms 0.039
_refine_ls_abs_structure_details
;
 Flack x determined using 1553 quotients [(I+)-(I-)]/[(I+)+(I-)]
 (Parsons, Flack and Wagner, Acta Cryst. B69 (2013) 249-259).
;
_refine_ls_abs_structure_Flack -0.023(11)
_refine_ls_extinction_coef 0.0203(15)
_refine_ls_extinction_expression Fc^*^=kFc[1+0.001xFc^2^\l^3^/sin(2\q)]^-1/4^
_refine_ls_extinction_method 'SHELXL-2014/7 (Sheldrick 2014)'
_refine_ls_goodness_of_fit_ref 1.071
_refine_ls_hydrogen_treatment mixed
_refine_ls_matrix_type full
_refine_ls_number_parameters 213
_refine_ls_number_reflns 3604
_refine_ls_number_restraints 1
_refine_ls_restrained_S_all 1.071
_refine_ls_R_factor_all 0.0265
_refine_ls_R_factor_gt 0.0249
_refine_ls_shift/su_max 0.000
_refine_ls_shift/su_mean 0.000
_refine_ls_structure_factor_coef Fsqd
_refine_ls_weighting_details 'w=1/[\s^2^(Fo^2^)+(0.0367P)^2^+0.1956P] where P=(Fo^2^+2Fc^2^)/3'
_refine_ls_weighting_scheme calc
_refine_ls_wR_factor_gt 0.0658
_refine_ls_wR_factor_ref 0.0668
_reflns_Friedel_coverage 0.867
_reflns_Friedel_fraction_full 1.000
_reflns_Friedel_fraction_max 0.926
_reflns_number_gt 3457
_reflns_number_total 3604
_reflns_threshold_expression 'I > 2\s(I)'
_cod_data_source_file c6ce01469k2.cif
_cod_data_source_block D_2ClO4_H2O_260
_cod_depositor_comments 'Adding full bibliography for 7227245--7227250.cif.'
_cod_database_code 7227247
_shelx_space_group_comment
;
The symmetry employed for this shelxl refinement is uniquely defined
by the following loop, which should always be used as a source of
symmetry information in preference to the above space-group names.
They are only intended as comments.
;
_olex2_refinement_description
;
1. Fixed Uiso
 At 1.2 times of:
  All C(H,H) groups, All N(H) groups, All Cl(H,H) groups
2. Others
 Sof(O6')=Sof(O7')=Sof(O8')=1-FVAR(1)
 Sof(O6)=Sof(O7)=Sof(O8)=FVAR(1)
3.a Secondary CH2 refined with riding coordinates:
 C1(H1A,H1B), C2(H2A,H2B), C3(H3A,H3B), C4(H4A,H4B), C5(H5A,H5B), C6(H6A,H6B)
;
_shelx_shelxl_version_number 2014/7
_olex2_submission_special_instructions 'No special instructions were received'

loop_
_space_group_symop_operation_xyz
'x, y, z'
'-x, -y, z+1/2'
'x+1/2, -y, z'
'-x+1/2, y, z+1/2'

loop_
_atom_site_label
_atom_site_type_symbol
_atom_site_fract_x
_atom_site_fract_y
_atom_site_fract_z
_atom_site_U_iso_or_equiv
_atom_site_adp_type
_atom_site_occupancy
_atom_site_site_symmetry_order
_atom_site_calc_flag
_atom_site_refinement_flags_posn
_atom_site_refinement_flags_occupancy
C1 C 0.14320(18) 0.4490(3) 0.2874(2) 0.0405(5) Uani 1 1 d . .
H1A H 0.2159 0.4580 0.2853 0.049 Uiso 1 1 calc R .
H1B H 0.1151 0.5601 0.2866 0.049 Uiso 1 1 calc R .
C2 C 0.1062(2) 0.3522(4) 0.1854(2) 0.0498(6) Uani 1 1 d . .
H2A H 0.0627 0.4217 0.1394 0.060 Uiso 1 1 calc R .
H2B H 0.1628 0.3180 0.1391 0.060 Uiso 1 1 calc R .
C3 C 0.15615(17) 0.1891(3) 0.3949(2) 0.0380(4) Uani 1 1 d . .
H3A H 0.1376 0.1327 0.4646 0.046 Uiso 1 1 calc R .
H3B H 0.2289 0.1960 0.3915 0.046 Uiso 1 1 calc R .
C4 C 0.1167(2) 0.0948(3) 0.2938(2) 0.0532(6) Uani 1 1 d . .
H4A H 0.1724 0.0572 0.2474 0.064 Uiso 1 1 calc R .
H4B H 0.0797 -0.0020 0.3194 0.064 Uiso 1 1 calc R .
C5 C -0.00056(15) 0.3481(3) 0.3983(2) 0.0377(4) Uani 1 1 d . .
H5A H -0.0297 0.4583 0.4016 0.045 Uiso 1 1 calc R .
H5B H -0.0204 0.2884 0.4662 0.045 Uiso 1 1 calc R .
C6 C -0.03815(19) 0.2580(4) 0.2943(2) 0.0481(6) Uani 1 1 d . .
H6A H -0.0778 0.1626 0.3169 0.058 Uiso 1 1 calc R .
H6B H -0.0805 0.3312 0.2498 0.058 Uiso 1 1 calc R .
Cl1 Cl 0.22690(3) 0.72119(6) 0.52788(4) 0.03212(12) Uani 1 1 d . .
H1C H 0.115(2) -0.001(3) 0.013(3) 0.039 Uiso 1 1 d R .
H1D H 0.071(2) 0.114(4) -0.026(3) 0.039 Uiso 1 1 d R .
N1 N 0.11122(12) 0.3602(2) 0.39270(15) 0.0301(3) Uani 1 1 d . .
H1 H 0.1303(19) 0.418(4) 0.451(2) 0.036 Uiso 1 1 d R .
N2 N 0.04951(16) 0.2030(2) 0.22511(16) 0.0374(4) Uani 1 1 d . .
H2 H 0.031(2) 0.154(4) 0.163(3) 0.045 Uiso 1 1 d R .
O1 O 0.06468(19) 0.0551(3) 0.01350(19) 0.0576(5) Uani 1 1 d . .
O2 O 0.27516(13) 0.5720(2) 0.49001(18) 0.0520(5) Uani 1 1 d . .
O3 O 0.12056(12) 0.7008(3) 0.5147(2) 0.0551(5) Uani 1 1 d . .
O4 O 0.26082(19) 0.8573(2) 0.4601(2) 0.0653(6) Uani 1 1 d . .
O5 O 0.2504(2) 0.7504(3) 0.6443(2) 0.0600(5) Uani 1 1 d . .
Cl2 Cl 0.08810(4) 0.24024(6) 0.71237(5) 0.03234(12) Uani 1 1 d . .
O6 O 0.1425(15) 0.352(2) 0.6458(13) 0.081(4) Uani 0.62(5) 1 d . P
O7 O -0.0163(6) 0.2458(16) 0.6776(8) 0.067(2) Uani 0.62(5) 1 d . P
O8 O 0.1204(12) 0.0749(11) 0.6982(12) 0.070(2) Uani 0.62(5) 1 d . P
O9 O 0.0974(2) 0.2899(3) 0.82970(18) 0.0641(6) Uani 1 1 d . .
O6' O 0.121(2) 0.374(3) 0.6417(19) 0.073(5) Uani 0.38(5) 1 d . P
O7' O -0.0078(16) 0.199(5) 0.6882(18) 0.096(6) Uani 0.38(5) 1 d . P
O8' O 0.157(3) 0.109(4) 0.6946(17) 0.081(6) Uani 0.38(5) 1 d . P

loop_
_atom_site_aniso_label
_atom_site_aniso_U_11
_atom_site_aniso_U_22
_atom_site_aniso_U_33
_atom_site_aniso_U_23
_atom_site_aniso_U_13
_atom_site_aniso_U_12
C1 0.0466(11) 0.0329(10) 0.0420(11) 0.0068(9) 0.0024(9) -0.0104(9)
C2 0.0620(16) 0.0553(15) 0.0323(11) 0.0071(10) 0.0038(9) -0.0218(13)
C3 0.0413(10) 0.0334(10) 0.0394(11) 0.0022(8) -0.0068(9) 0.0062(8)
C4 0.0753(17) 0.0345(12) 0.0498(14) -0.0107(11) -0.0122(12) 0.0131(12)
C5 0.0318(9) 0.0434(11) 0.0379(10) -0.0005(9) 0.0032(8) 0.0025(8)
C6 0.0332(11) 0.0738(17) 0.0373(12) 0.0009(11) -0.0053(9) -0.0096(10)
Cl1 0.0287(2) 0.0292(2) 0.0385(2) -0.0003(2) 0.00058(19) -0.00114(15)
N1 0.0339(8) 0.0272(8) 0.0293(8) -0.0013(6) -0.0033(6) -0.0023(6)
N2 0.0455(10) 0.0380(9) 0.0288(9) -0.0014(7) -0.0017(7) -0.0099(7)
O1 0.0872(14) 0.0474(10) 0.0381(9) -0.0002(8) 0.0003(10) 0.0175(10)
O2 0.0476(9) 0.0361(8) 0.0723(14) -0.0108(8) 0.0024(8) 0.0070(7)
O3 0.0303(7) 0.0654(11) 0.0695(12) -0.0047(11) -0.0073(9) 0.0003(7)
O4 0.0774(14) 0.0435(10) 0.0750(14) 0.0202(11) 0.0057(11) -0.0113(10)
O5 0.0552(11) 0.0804(15) 0.0444(10) -0.0134(10) -0.0090(9) 0.0007(10)
Cl2 0.0364(2) 0.0292(2) 0.0314(2) 0.00162(18) 0.00012(19) -0.00151(17)
O6 0.101(6) 0.092(8) 0.051(3) 0.030(4) -0.014(3) -0.066(6)
O7 0.043(3) 0.093(5) 0.066(4) -0.012(3) -0.011(2) 0.018(4)
O8 0.074(5) 0.036(2) 0.098(4) -0.009(2) 0.001(4) 0.016(3)
O9 0.0895(17) 0.0685(14) 0.0344(10) -0.0065(10) -0.0047(10) 0.0040(11)
O6' 0.135(15) 0.043(5) 0.040(5) 0.009(4) -0.010(6) -0.026(6)
O7' 0.049(6) 0.120(13) 0.120(10) 0.019(9) -0.028(6) -0.049(8)
O8' 0.093(13) 0.070(10) 0.079(6) -0.013(6) 0.000(8) 0.043(9)

loop_
_atom_type_symbol
_atom_type_description
_atom_type_scat_dispersion_real
_atom_type_scat_dispersion_imag
_atom_type_scat_source
C C 0.0033 0.0016 'International Tables Vol C Tables 4.2.6.8 and 6.1.1.4'
H H 0.0000 0.0000 'International Tables Vol C Tables 4.2.6.8 and 6.1.1.4'
N N 0.0061 0.0033 'International Tables Vol C Tables 4.2.6.8 and 6.1.1.4'
O O 0.0106 0.0060 'International Tables Vol C Tables 4.2.6.8 and 6.1.1.4'
Cl Cl 0.1484 0.1585 'International Tables Vol C Tables 4.2.6.8 and 6.1.1.4'

loop_
_geom_angle_atom_site_label_1
_geom_angle_atom_site_label_2
_geom_angle_atom_site_label_3
_geom_angle
H1A C1 H1B 108.4
C2 C1 H1A 110.0
C2 C1 H1B 110.0
N1 C1 H1A 110.0
N1 C1 H1B 110.0
N1 C1 C2 108.60(17)
C1 C2 H2A 109.8
C1 C2 H2B 109.8
H2A C2 H2B 108.3
N2 C2 C1 109.26(18)
N2 C2 H2A 109.8
N2 C2 H2B 109.8
H3A C3 H3B 108.4
C4 C3 H3A 110.1
C4 C3 H3B 110.1
N1 C3 H3A 110.1
N1 C3 H3B 110.1
N1 C3 C4 108.09(18)
C3 C4 H4A 109.6
C3 C4 H4B 109.6
H4A C4 H4B 108.2
N2 C4 C3 110.1(2)
N2 C4 H4A 109.6
N2 C4 H4B 109.6
H5A C5 H5B 108.3
C6 C5 H5A 109.9
C6 C5 H5B 109.9
N1 C5 H5A 109.9
N1 C5 H5B 109.9
N1 C5 C6 109.01(18)
C5 C6 H6A 109.9
C5 C6 H6B 109.9
H6A C6 H6B 108.3
N2 C6 C5 109.13(18)
N2 C6 H6A 109.9
N2 C6 H6B 109.9
O3 Cl1 O2 108.19(12)
O4 Cl1 O2 109.16(14)
O4 Cl1 O3 109.83(15)
O5 Cl1 O2 109.81(13)
O5 Cl1 O3 109.88(15)
O5 Cl1 O4 109.95(16)
C1 N1 C3 109.93(17)
C1 N1 H1 108.5(18)
C3 N1 H1 111.3(19)
C5 N1 C1 110.62(17)
C5 N1 C3 109.62(17)
C5 N1 H1 106.9(17)
C2 N2 H2 104(2)
C4 N2 C2 109.8(2)
C4 N2 C6 110.3(2)
C4 N2 H2 112(2)
C6 N2 C2 109.1(2)
C6 N2 H2 112(2)
H1C O1 H1D 106(3)
O6 Cl2 O7 108.6(8)
O6 Cl2 O8 112.6(8)
O6 Cl2 O9 108.4(6)
O6 Cl2 O6' 13.9(19)
O6 Cl2 O8' 93.5(14)
O8 Cl2 O7 106.7(5)
O8 Cl2 O9 110.4(6)
O8 Cl2 O6' 123.5(11)
O8 Cl2 O8' 23.0(14)
O9 Cl2 O7 110.1(4)
O6' Cl2 O7 96.0(13)
O6' Cl2 O9 108.7(8)
O7' Cl2 O6 122.0(13)
O7' Cl2 O7 16.4(16)
O7' Cl2 O8 91.8(13)
O7' Cl2 O9 110.5(9)
O7' Cl2 O6' 110.5(15)
O7' Cl2 O8' 113.5(10)
O8' Cl2 O7 127.1(15)
O8' Cl2 O9 107.1(9)
O8' Cl2 O6' 106.3(15)
O8' O8 Cl2 79(2)
O8 O8' Cl2 78(2)

loop_
_geom_bond_atom_site_label_1
_geom_bond_atom_site_label_2
_geom_bond_distance
C1 H1A 0.9700
C1 H1B 0.9700
C1 C2 1.515(3)
C1 N1 1.494(3)
C2 H2A 0.9700
C2 H2B 0.9700
C2 N2 1.495(3)
C3 H3A 0.9700
C3 H3B 0.9700
C3 C4 1.507(3)
C3 N1 1.504(3)
C4 H4A 0.9700
C4 H4B 0.9700
C4 N2 1.488(3)
C5 H5A 0.9700
C5 H5B 0.9700
C5 C6 1.509(3)
C5 N1 1.492(3)
C6 H6A 0.9700
C6 H6B 0.9700
C6 N2 1.491(3)
Cl1 O2 1.4346(17)
Cl1 O3 1.4330(16)
Cl1 O4 1.430(2)
Cl1 O5 1.426(2)
N1 H1 0.87(3)
N2 H2 0.87(3)
O1 H1C 0.81(3)
O1 H1D 0.67(3)
Cl2 O6 1.394(11)
Cl2 O7 1.449(9)
Cl2 O8 1.410(9)
Cl2 O9 1.444(2)
Cl2 O6' 1.43(2)
Cl2 O7' 1.348(15)
Cl2 O8' 1.412(15)
O8 O8' 0.56(3)

loop_
_geom_torsion_atom_site_label_1
_geom_torsion_atom_site_label_2
_geom_torsion_atom_site_label_3
_geom_torsion_atom_site_label_4
_geom_torsion
C1 C2 N2 C4 -60.6(3)
C1 C2 N2 C6 60.4(3)
C2 C1 N1 C3 60.6(2)
C2 C1 N1 C5 -60.6(2)
C3 C4 N2 C2 59.3(3)
C3 C4 N2 C6 -60.9(3)
C4 C3 N1 C1 -61.9(3)
C4 C3 N1 C5 59.9(3)
C5 C6 N2 C2 -62.9(3)
C5 C6 N2 C4 57.8(3)
C6 C5 N1 C1 58.4(2)
C6 C5 N1 C3 -63.0(2)
N1 C1 C2 N2 0.7(3)
N1 C3 C4 N2 1.5(3)
N1 C5 C6 N2 3.4(3)
O6 Cl2 O8 O8' 36(4)
O6 Cl2 O8' O8 -147(3)
O7 Cl2 O8 O8' 155(3)
O7 Cl2 O8' O8 -31(4)
O9 Cl2 O8 O8' -86(3)
O9 Cl2 O8' O8 102(3)
O6' Cl2 O8 O8' 45(4)
O6' Cl2 O8' O8 -142(3)
O7' Cl2 O8 O8' 162(3)
O7' Cl2 O8' O8 -20(4)
